data_7109703
loop_
_publ_author_name
'Shouzhi Pu'
'Chunhong Zheng'
'Qi Sun'
'Gang Liu'
'Congbin Fan'

_publ_section_title
;
 Enhancement of cyclization quantum yields of perfluorodiarylethenes via
 weak intramolecular interactions
;
_journal_name_full Chem.Commun.
_journal_page_first 8036
_journal_paper_doi 10.1039/c3cc44348e
_journal_volume 49
_journal_year 2013
_chemical_formula_sum 'C17 H13 F6 N S'
_chemical_formula_weight 377.34
_chemical_name_systematic
;
?
;
_space_group_IT_number 14
_symmetry_cell_setting monoclinic
_symmetry_space_group_name_Hall '-P 2yab'
_symmetry_space_group_name_H-M 'P 1 21/a 1'
_atom_sites_solution_hydrogens geom
_atom_sites_solution_primary direct
_atom_sites_solution_secondary difmap
_audit_creation_method SHELXL-97
_cell_angle_alpha 90.00
_cell_angle_beta 94.157(8)
_cell_angle_gamma 90.00
_cell_formula_units_Z 4
_cell_length_a 11.9922(12)
_cell_length_b 8.6729(5)
_cell_length_c 16.3046(11)
_cell_measurement_reflns_used 2008
_cell_measurement_temperature 293(2)
_cell_measurement_theta_max 28.1581
_cell_measurement_theta_min 2.6563
_cell_volume 1691.3(2)
_computing_structure_refinement 'SHELXL-97 (Sheldrick, 1997)'
_computing_structure_solution 'SHELXS-97 (Sheldrick, 1990)'
_diffrn_ambient_temperature 293(2)
_diffrn_measured_fraction_theta_full 0.999
_diffrn_measured_fraction_theta_max 0.999
_diffrn_radiation_monochromator graphite
_diffrn_radiation_source 'fine-focus sealed tube'
_diffrn_radiation_type MoK\a
_diffrn_radiation_wavelength 0.71073
_diffrn_reflns_av_R_equivalents 0.0390
_diffrn_reflns_av_sigmaI/netI 0.0360
_diffrn_reflns_limit_h_max 14
_diffrn_reflns_limit_h_min -14
_diffrn_reflns_limit_k_max 10
_diffrn_reflns_limit_k_min -10
_diffrn_reflns_limit_l_max 19
_diffrn_reflns_limit_l_min -14
_diffrn_reflns_number 9695
_diffrn_reflns_theta_full 25.01
_diffrn_reflns_theta_max 25.01
_diffrn_reflns_theta_min 2.66
_exptl_absorpt_coefficient_mu 0.252
_exptl_absorpt_correction_T_max 0.9704
_exptl_absorpt_correction_T_min 0.9514
_exptl_absorpt_correction_type multi-scan
_exptl_absorpt_process_details sadabs
_exptl_crystal_density_diffrn 1.482
_exptl_crystal_density_method 'not measured'
_exptl_crystal_F_000 768
_exptl_crystal_size_max 0.20
_exptl_crystal_size_mid 0.20
_exptl_crystal_size_min 0.12
_refine_diff_density_max 0.188
_refine_diff_density_min -0.220
_refine_diff_density_rms 0.041
_refine_ls_extinction_method none
_refine_ls_goodness_of_fit_ref 1.059
_refine_ls_hydrogen_treatment constr
_refine_ls_matrix_type full
_refine_ls_number_parameters 285
_refine_ls_number_reflns 2986
_refine_ls_number_restraints 1292
_refine_ls_restrained_S_all 0.977
_refine_ls_R_factor_all 0.0899
_refine_ls_R_factor_gt 0.0542
_refine_ls_shift/su_max 0.001
_refine_ls_shift/su_mean 0.000
_refine_ls_structure_factor_coef Fsqd
_refine_ls_weighting_details 'calc w=1/[\s^2^(Fo^2^)+(0.0515P)^2^+0.9672P] where P=(Fo^2^+2Fc^2^)/3'
_refine_ls_weighting_scheme calc
_refine_ls_wR_factor_gt 0.1204
_refine_ls_wR_factor_ref 0.1474
_reflns_number_gt 1964
_reflns_number_total 2986
_reflns_threshold_expression >2sigma(I)
_cod_data_source_file c3cc44348e.txt
_cod_data_source_block exp_1274
_cod_original_sg_symbol_H-M P21/a
_cod_database_code 7109703

loop_
_symmetry_equiv_pos_as_xyz
'x, y, z'
'-x+1/2, y+1/2, -z'
'-x, -y, -z'
'x-1/2, -y-1/2, z'

loop_
_atom_site_label
_atom_site_type_symbol
_atom_site_fract_x
_atom_site_fract_y
_atom_site_fract_z
_atom_site_U_iso_or_equiv
_atom_site_adp_type
_atom_site_occupancy
_atom_site_symmetry_multiplicity
_atom_site_calc_flag
_atom_site_refinement_flags
_atom_site_disorder_assembly
_atom_site_disorder_group
S1 S 0.50453(7) 0.71258(9) 0.58565(5) 0.0664(3) Uani 1 1 d U A .
N1 N 0.6757(2) 0.4491(3) 0.90167(14) 0.0646(7) Uani 1 1 d U . .
F1 F 0.4644(7) 0.1384(5) 0.8820(4) 0.093(2) Uani 0.436(7) 1 d PU A 1
F2 F 0.6423(8) 0.1247(7) 0.8757(5) 0.092(2) Uani 0.436(7) 1 d PU A 1
F3 F 0.4700(7) -0.0564(6) 0.7649(4) 0.085(2) Uani 0.436(7) 1 d PU A 1
F4 F 0.6284(5) 0.0195(9) 0.7298(3) 0.104(2) Uani 0.488(8) 1 d PU A 1
F5 F 0.5069(9) 0.1531(6) 0.6173(3) 0.092(2) Uani 0.488(8) 1 d PU A 1
F6 F 0.4034(8) 0.1426(8) 0.6495(5) 0.085(2) Uani 0.488(8) 1 d PU A 1
F1' F 0.5492(6) 0.1411(4) 0.9094(2) 0.0829(15) Uani 0.564(7) 1 d PU A 2
F2' F 0.6873(4) 0.1440(6) 0.8325(4) 0.0933(17) Uani 0.564(7) 1 d PU A 2
F3' F 0.4124(4) 0.0344(7) 0.7978(3) 0.108(2) Uani 0.564(7) 1 d PU A 2
F4' F 0.5628(8) -0.0630(6) 0.7584(3) 0.101(2) Uani 0.512(8) 1 d PU A 2
F5' F 0.3622(6) 0.1603(9) 0.6855(5) 0.092(2) Uani 0.512(8) 1 d PU A 2
F6' F 0.5807(7) 0.1400(6) 0.6426(4) 0.0913(18) Uani 0.512(8) 1 d PU A 2
C1 C 0.7084(3) 0.5575(4) 0.95496(19) 0.0783(10) Uani 1 1 d U . .
H1 H 0.7790 0.5491 0.9823 0.094 Uiso 1 1 calc R . .
C2 C 0.6432(3) 0.6825(4) 0.9720(2) 0.0779(10) Uani 1 1 d U . .
H2 H 0.6693 0.7573 1.0095 0.094 Uiso 1 1 calc R . .
C3 C 0.5389(3) 0.6941(3) 0.93244(18) 0.0690(9) Uani 1 1 d U . .
H3 H 0.4933 0.7771 0.9435 0.083 Uiso 1 1 calc R . .
C4 C 0.5007(2) 0.5825(3) 0.87576(16) 0.0529(7) Uani 1 1 d U . .
C5 C 0.5742(2) 0.4624(3) 0.86222(15) 0.0486(6) Uani 1 1 d U . .
C6 C 0.5469(2) 0.3342(3) 0.80387(15) 0.0479(6) Uani 1 1 d U A .
C7 C 0.5646(3) 0.1700(3) 0.83244(19) 0.0692(8) Uani 1 1 d U . .
C8 C 0.5206(3) 0.0708(4) 0.7631(2) 0.0770(10) Uani 1 1 d U A .
C9 C 0.4877(3) 0.1755(3) 0.69347(19) 0.0685(9) Uani 1 1 d U . .
C10 C 0.5076(2) 0.3372(3) 0.72512(15) 0.0479(6) Uani 1 1 d U A .
C11 C 0.4860(2) 0.4682(3) 0.66911(15) 0.0475(6) Uani 1 1 d U . .
C12 C 0.5592(2) 0.5869(3) 0.65927(15) 0.0510(7) Uani 1 1 d U A .
C13 C 0.3832(2) 0.6081(3) 0.56784(16) 0.0589(8) Uani 1 1 d U . .
C14 C 0.3862(2) 0.4818(3) 0.61627(16) 0.0563(7) Uani 1 1 d U A .
H14 H 0.3285 0.4100 0.6153 0.068 Uiso 1 1 calc R . .
C15 C 0.2930(3) 0.6578(4) 0.5042(2) 0.0838(11) Uani 1 1 d U A .
H15A H 0.3193 0.6463 0.4503 0.126 Uiso 1 1 calc R . .
H15B H 0.2744 0.7639 0.5131 0.126 Uiso 1 1 calc R . .
H15C H 0.2279 0.5950 0.5087 0.126 Uiso 1 1 calc R . .
C16 C 0.6737(2) 0.6144(4) 0.69996(19) 0.0686(9) Uani 1 1 d U . .
H16A H 0.6688 0.6863 0.7443 0.103 Uiso 1 1 calc R A .
H16B H 0.7213 0.6557 0.6605 0.103 Uiso 1 1 calc R . .
H16C H 0.7041 0.5187 0.7211 0.103 Uiso 1 1 calc R . .
C17 C 0.3850(3) 0.5945(4) 0.8346(2) 0.0740(9) Uani 1 1 d U . .
H17A H 0.3876 0.6498 0.7838 0.111 Uiso 1 1 calc R . .
H17B H 0.3376 0.6483 0.8700 0.111 Uiso 1 1 calc R . .
H17C H 0.3557 0.4929 0.8237 0.111 Uiso 1 1 calc R . .

loop_
_atom_site_aniso_label
_atom_site_aniso_U_11
_atom_site_aniso_U_22
_atom_site_aniso_U_33
_atom_site_aniso_U_23
_atom_site_aniso_U_13
_atom_site_aniso_U_12
S1 0.0814(6) 0.0567(5) 0.0604(5) 0.0109(4) 0.0012(4) 0.0056(4)
N1 0.0683(16) 0.0594(14) 0.0620(15) -0.0076(12) -0.0227(12) 0.0007(12)
F1 0.139(5) 0.064(3) 0.080(4) 0.004(3) 0.035(4) -0.013(3)
F2 0.127(6) 0.058(3) 0.083(5) 0.007(3) -0.054(4) 0.012(4)
F3 0.130(5) 0.043(3) 0.079(3) 0.011(2) -0.011(4) -0.016(3)
F4 0.113(4) 0.101(4) 0.097(3) -0.020(3) 0.000(3) 0.032(3)
F5 0.159(6) 0.057(2) 0.061(3) -0.012(2) 0.006(4) -0.006(4)
F6 0.108(6) 0.063(3) 0.076(4) -0.008(3) -0.039(4) -0.020(4)
F1' 0.131(5) 0.059(2) 0.057(2) 0.0075(16) -0.003(3) 0.009(3)
F2' 0.088(3) 0.070(3) 0.118(4) -0.005(3) -0.017(3) 0.035(2)
F3' 0.114(4) 0.109(4) 0.098(3) 0.022(3) -0.013(3) -0.040(3)
F4' 0.163(6) 0.046(3) 0.089(3) -0.015(2) -0.019(4) 0.025(4)
F5' 0.093(4) 0.070(3) 0.107(5) 0.010(3) -0.032(3) -0.029(3)
F6' 0.128(5) 0.068(3) 0.082(4) -0.021(2) 0.029(3) 0.008(3)
C1 0.084(2) 0.075(2) 0.071(2) -0.0061(18) -0.0275(18) -0.0107(19)
C2 0.109(3) 0.0610(19) 0.0614(19) -0.0120(16) -0.0125(19) -0.0148(19)
C3 0.100(2) 0.0493(16) 0.0574(18) -0.0091(14) 0.0057(17) 0.0069(17)
C4 0.0644(18) 0.0485(15) 0.0456(15) -0.0013(13) 0.0027(13) 0.0030(13)
C5 0.0585(16) 0.0449(14) 0.0408(14) 0.0008(11) -0.0069(12) -0.0019(13)
C6 0.0512(15) 0.0440(14) 0.0473(14) -0.0017(12) -0.0057(12) 0.0045(12)
C7 0.100(2) 0.0534(17) 0.0524(17) -0.0022(14) -0.0079(18) 0.0141(17)
C8 0.100(3) 0.0459(18) 0.081(2) -0.0039(16) -0.022(2) 0.0008(18)
C9 0.099(2) 0.0524(16) 0.0518(17) -0.0047(14) -0.0093(17) -0.0124(17)
C10 0.0521(15) 0.0429(14) 0.0473(15) -0.0046(12) -0.0054(12) -0.0020(12)
C11 0.0549(16) 0.0447(14) 0.0415(14) -0.0023(11) -0.0069(12) -0.0002(12)
C12 0.0592(17) 0.0498(15) 0.0432(14) -0.0001(12) -0.0010(12) 0.0049(13)
C13 0.0630(18) 0.0672(18) 0.0454(15) -0.0014(14) -0.0041(13) 0.0160(15)
C14 0.0608(18) 0.0594(16) 0.0465(15) -0.0033(13) -0.0106(13) 0.0002(14)
C15 0.092(3) 0.094(2) 0.0620(19) 0.0068(18) -0.0195(18) 0.027(2)
C16 0.0613(19) 0.0676(19) 0.076(2) 0.0054(16) -0.0036(16) -0.0123(16)
C17 0.069(2) 0.074(2) 0.078(2) -0.0116(17) 0.0008(17) 0.0172(17)

loop_
_atom_type_symbol
_atom_type_description
_atom_type_scat_dispersion_real
_atom_type_scat_dispersion_imag
_atom_type_scat_source
C C 0.0033 0.0016 'International Tables Vol C Tables 4.2.6.8 and 6.1.1.4'
H H 0.0000 0.0000 'International Tables Vol C Tables 4.2.6.8 and 6.1.1.4'
F F 0.0171 0.0103 'International Tables Vol C Tables 4.2.6.8 and 6.1.1.4'
N N 0.0061 0.0033 'International Tables Vol C Tables 4.2.6.8 and 6.1.1.4'
S S 0.1246 0.1234 'International Tables Vol C Tables 4.2.6.8 and 6.1.1.4'

loop_
_geom_angle_atom_site_label_1
_geom_angle_atom_site_label_2
_geom_angle_atom_site_label_3
_geom_angle
C12 S1 C13 93.41(14)
C1 N1 C5 118.1(3)
N1 C1 C2 123.2(3)
C3 C2 C1 118.4(3)
C2 C3 C4 120.5(3)
C3 C4 C5 116.3(3)
C3 C4 C17 119.9(3)
C5 C4 C17 123.8(2)
N1 C5 C4 123.5(2)
N1 C5 C6 113.2(2)
C4 C5 C6 123.3(2)
C10 C6 C5 130.4(2)
C10 C6 C7 110.3(2)
C5 C6 C7 119.3(2)
F2 C7 F1' 61.8(4)
F2 C7 C8 118.5(4)
F1' C7 C8 123.5(4)
F2 C7 F2' 38.8(4)
F1' C7 F2' 100.3(4)
C8 C7 F2' 102.0(3)
F2 C7 C6 125.5(4)
F1' C7 C6 116.8(3)
C8 C7 C6 106.1(2)
F2' C7 C6 105.1(3)
F2 C7 F1 103.9(5)
F1' C7 F1 44.2(3)
C8 C7 F1 92.8(4)
F2' C7 F1 142.4(4)
C6 C7 F1 103.6(3)
F3 C8 F4' 52.9(5)
F3 C8 C9 116.8(4)
F4' C8 C9 126.8(4)
F3 C8 F3' 51.0(4)
F4' C8 F3' 101.0(6)
C9 C8 F3' 103.3(3)
F3 C8 C7 129.3(4)
F4' C8 C7 116.9(4)
C9 C8 C7 106.7(3)
F3' C8 C7 96.0(4)
F3 C8 F4 100.3(6)
F4' C8 F4 49.6(4)
C9 C8 F4 95.3(4)
F3' C8 F4 150.6(5)
C7 C8 F4 100.2(4)
F6 C9 F5 66.6(7)
F6 C9 F6' 104.4(7)
F5 C9 F6' 39.8(3)
F6 C9 C8 117.7(5)
F5 C9 C8 125.8(4)
F6' C9 C8 97.6(4)
F6 C9 F5' 32.4(4)
F5 C9 F5' 98.7(7)
F6' C9 F5' 136.7(6)
C8 C9 F5' 102.8(4)
F6 C9 C10 121.2(4)
F5 C9 C10 115.7(3)
F6' C9 C10 106.3(3)
C8 C9 C10 106.3(2)
F5' C9 C10 104.1(4)
C6 C10 C11 130.3(2)
C6 C10 C9 110.3(2)
C11 C10 C9 119.4(2)
C12 C11 C14 112.6(2)
C12 C11 C10 124.6(2)
C14 C11 C10 122.8(2)
C11 C12 C16 129.9(2)
C11 C12 S1 110.06(19)
C16 C12 S1 120.0(2)
C14 C13 C15 128.5(3)
C14 C13 S1 110.1(2)
C15 C13 S1 121.4(2)
C13 C14 C11 113.9(3)

loop_
_geom_bond_atom_site_label_1
_geom_bond_atom_site_label_2
_geom_bond_distance
S1 C12 1.716(3)
S1 C13 1.720(3)
N1 C1 1.321(4)
N1 C5 1.340(3)
F1 C7 1.521(7)
F2 C7 1.193(6)
F3 C8 1.260(6)
F4 C8 1.505(7)
F5 C9 1.294(6)
F6 C9 1.230(7)
F1' C7 1.306(5)
F2' C7 1.488(6)
F3' C8 1.487(6)
F4' C8 1.270(6)
F5' C9 1.507(9)
F6' C9 1.470(7)
C1 C2 1.378(5)
C2 C3 1.368(5)
C3 C4 1.393(4)
C4 C5 1.393(4)
C4 C17 1.500(4)
C5 C6 1.485(3)
C6 C10 1.336(3)
C6 C7 1.508(4)
C7 C8 1.488(4)
C8 C9 1.485(4)
C9 C10 1.507(4)
C10 C11 1.469(3)
C11 C12 1.371(4)
C11 C14 1.428(3)
C12 C16 1.499(4)
C13 C14 1.350(4)
C13 C15 1.506(4)
